data_7222994
loop_
_publ_author_name
'Lightfoot, P.'
'Pienkowski, M.C.'
'Bruce, P.G.'
'Abrahams, I.'

_publ_section_title
;
 Synthesis and structure of LiCaPO4 by combined x-ray and neutron powder
 diffraction
;
_journal_name_full 'Journal of Materials Chemistry'
_journal_page_first 1061
_journal_page_last 1063
_journal_volume 1
_journal_year 1991
_chemical_formula_sum 'Ca Li O4 P'
_chemical_name_systematic 'Li Ca (P O4)'
_space_group_IT_number 159
_symmetry_space_group_name_Hall 'P 3 -2c'
_symmetry_space_group_name_H-M 'P 3 1 c'
_cell_angle_alpha 90
_cell_angle_beta 90
_cell_angle_gamma 120
_cell_formula_units_Z 6
_cell_length_a 7.5247
_cell_length_b 7.5247
_cell_length_c 9.9657
_cell_volume 488.671
_citation_journal_id_ASTM JMACEP
_cod_data_source_file Lightfoot_JMACEP_1991_1544.cif
_cod_data_source_block Ca1Li1O4P1
_cod_original_cell_volume 488.6713
_cod_original_formula_sum 'Ca1 Li1 O4 P1'
_cod_database_code 7222994

loop_
_symmetry_equiv_pos_as_xyz
x,y,z
-y,x-y,z
-x+y,-x,z
y,x,z+1/2
-x,-x+y,z+1/2
x-y,-y,z+1/2

loop_
_atom_site_label
_atom_site_type_symbol
_atom_site_fract_x
_atom_site_fract_y
_atom_site_fract_z
_atom_site_occupancy
_atom_site_U_iso_or_equiv
O1 O-2 0 0 0.1554 1 0.0
O3 O-2 0.6667 0.3333 0.105 1 0.0
Ca1 Ca+2 0.0179 0.5353 0.4775 1 0.0
O5 O-2 0.216 0.4518 0.1288 1 0.0
O6 O-2 0.4627 0.165 0.31 1 0.0
P3 P+5 0.6667 0.3333 0.2575 1 0.0
O2 O-2 0.3333 0.6667 0.342 1 0.0
P2 P+5 0.3333 0.6667 0.185 1 0.0
P1 P+5 0 0 0 1 0.0
O4 O-2 0.2249 0.1137 -0.0512 1 0.0
Li1 Li+1 0.035 0.234 0.256 1 0.0
